data_1513290
loop_
_publ_author_name
'Cipullo, Roberta'
'Busico, Vincenzo'
'Fraldi, Natascia'
'Pellecchia, Roberta'
'Talarico, Giovanni'

_publ_section_title
;
 Improving the Behavior of Bis(phenoxyamine) Group 4 Metal Catalysts for
 Controlled Alkene Polymerization
;
_journal_issue 12
_journal_name_full Macromolecules
_journal_page_first 3869
_journal_paper_doi 10.1021/ma9006957
_journal_volume 42
_journal_year 2009
_chemical_formula_moiety 'C46 H60 Hf N2 O2, C3.5'
_chemical_formula_sum 'C49 H60 Hf N2 O2'
_chemical_formula_weight 893.48
_chemical_name_systematic
;
NN'bis(3cyclohexyl5methyl)NN'dimethylethylendiaminohafniumdibenzyl
;
_space_group_IT_number 14
_symmetry_cell_setting monoclinic
_symmetry_space_group_name_Hall '-P 2ybc'
_symmetry_space_group_name_H-M 'P 1 21/c 1'
_atom_sites_solution_hydrogens geom
_atom_sites_solution_primary direct
_atom_sites_solution_secondary difmap
_audit_creation_method SHELXL-97
_cell_angle_alpha 90.00
_cell_angle_beta 123.95
_cell_angle_gamma 90.00
_cell_formula_units_Z 4
_cell_length_a 15.725
_cell_length_b 15.782
_cell_length_c 21.611
_cell_measurement_reflns_used 274
_cell_measurement_temperature 298(2)
_cell_measurement_theta_max 21.375
_cell_measurement_theta_min 3.947
_cell_volume 4448.946
_computing_cell_refinement 'Dirax/lsq (Duisenberg & Schreurs 1989-2000)'
_computing_data_collection 'Collect (Nonius BV, 1997-2000)'
_computing_data_reduction 'EvalCCD (Duisenberg & Schreurs 1990-2000)'
_computing_molecular_graphics 'Ortep-3 for Windows (Farrugia, 1997)'
_computing_structure_refinement 'SHELXL-97 (Sheldrick, 1997)'
_computing_structure_solution 'SHELXS-97 (Sheldrick, 1990)'
_diffrn_ambient_temperature 298(2)
_diffrn_detector 'CCD plate'
_diffrn_detector_area_resol_mean 9
_diffrn_measured_fraction_theta_full 0.976
_diffrn_measured_fraction_theta_max 0.976
_diffrn_measurement_device_type 'Bruker-Nonius KappaCCD'
_diffrn_measurement_method 'CCD rotation images, thick slices'
_diffrn_radiation_monochromator graphite
_diffrn_radiation_source 'fine-focus sealed tube'
_diffrn_radiation_type MoK\a
_diffrn_radiation_wavelength 0.71073
_diffrn_reflns_av_R_equivalents 0.1529
_diffrn_reflns_av_sigmaI/netI 0.1488
_diffrn_reflns_limit_h_max 19
_diffrn_reflns_limit_h_min -20
_diffrn_reflns_limit_k_max 20
_diffrn_reflns_limit_k_min -20
_diffrn_reflns_limit_l_max 27
_diffrn_reflns_limit_l_min -24
_diffrn_reflns_number 42561
_diffrn_reflns_theta_full 27.50
_diffrn_reflns_theta_max 27.50
_diffrn_reflns_theta_min 3.13
_diffrn_source 'Enraf Nonius FR590'
_exptl_absorpt_coefficient_mu 2.384
_exptl_absorpt_correction_T_max 0.7965
_exptl_absorpt_correction_T_min 0.6471
_exptl_absorpt_correction_type multi-scan
_exptl_absorpt_process_details
;
SADABS(Bruker 2000)
;
_exptl_crystal_colour yellow
_exptl_crystal_density_diffrn 1.334
_exptl_crystal_density_method 'not measured'
_exptl_crystal_description prism
_exptl_crystal_F_000 1836
_exptl_crystal_size_max 0.20
_exptl_crystal_size_mid 0.15
_exptl_crystal_size_min 0.10
_refine_diff_density_max 1.896
_refine_diff_density_min -1.928
_refine_diff_density_rms 0.151
_refine_ls_extinction_method none
_refine_ls_goodness_of_fit_ref 0.941
_refine_ls_hydrogen_treatment constr
_refine_ls_matrix_type full
_refine_ls_number_parameters 478
_refine_ls_number_reflns 9979
_refine_ls_number_restraints 23
_refine_ls_restrained_S_all 0.941
_refine_ls_R_factor_all 0.1768
_refine_ls_R_factor_gt 0.0593
_refine_ls_shift/su_max 0.001
_refine_ls_shift/su_mean 0.000
_refine_ls_structure_factor_coef Fsqd
_refine_ls_weighting_details 'calc w=1/[\s^2^(Fo^2^)+(0.1158P)^2^+1.7106P] where P=(Fo^2^+2Fc^2^)/3'
_refine_ls_weighting_scheme calc
_refine_ls_wR_factor_gt 0.1449
_refine_ls_wR_factor_ref 0.2155
_reflns_number_gt 4469
_reflns_number_total 9979
_reflns_threshold_expression >2sigma(I)
_cod_data_source_file ma9006957sup1.cif
_cod_data_source_block afnio
_cod_original_cell_volume 4448.8
_cod_original_sg_symbol_H-M P21/c
_cod_database_code 1513290

loop_
_symmetry_equiv_pos_as_xyz
'x, y, z'
'-x, y+1/2, -z+1/2'
'-x, -y, -z'
'x, -y-1/2, z-1/2'

loop_
_atom_site_label
_atom_site_type_symbol
_atom_site_fract_x
_atom_site_fract_y
_atom_site_fract_z
_atom_site_U_iso_or_equiv
_atom_site_adp_type
_atom_site_occupancy
_atom_site_symmetry_multiplicity
_atom_site_calc_flag
_atom_site_refinement_flags
Hf1 Hf 0.77770(3) 0.93143(3) 0.14191(2) 0.04849(18) Uani 1 1 d .
O1 O 0.8289(5) 0.9351(4) 0.0765(3) 0.0541(16) Uani 1 1 d .
C12A C 1.0362(9) 0.7538(9) -0.0262(7) 0.085(4) Uiso 1 1 d .
H12A H 1.0794 0.7114 0.0097 0.085 Uiso 1 1 calc R
H12B H 1.0775 0.7926 -0.0328 0.085 Uiso 1 1 calc R
H12C H 0.9874 0.7271 -0.0730 0.085 Uiso 1 1 calc R
C3B C 0.6318(9) 0.8101(8) -0.0071(6) 0.081(4) Uani 1 1 d .
H3B1 H 0.6921 0.8098 -0.0080 0.081 Uiso 1 1 calc R
H3B2 H 0.5921 0.8598 -0.0319 0.081 Uiso 1 1 calc R
H3B3 H 0.5916 0.7605 -0.0321 0.081 Uiso 1 1 calc R
C13A C 1.0093(7) 1.0184(6) 0.2633(5) 0.049(2) Uiso 1 1 d D
N2 N 0.6623(5) 0.8100(5) 0.0720(4) 0.050(2) Uani 1 1 d .
C23B C 0.7757(11) 0.8707(8) 0.4189(7) 0.086(4) Uani 1 1 d .
H23A H 0.7947 0.8112 0.4273 0.086 Uiso 1 1 calc R
H23B H 0.7157 0.8777 0.4206 0.086 Uiso 1 1 calc R
C9B C 0.5182(9) 0.7520(8) 0.2167(8) 0.079(4) Uani 1 1 d .
C6A C 0.8787(7) 0.8930(6) 0.0515(5) 0.048(2) Uani 1 1 d .
O2 O 0.7237(5) 0.8973(5) 0.2021(4) 0.0628(19) Uani 1 1 d .
C23A C 0.6870(10) 0.9375(8) -0.1477(7) 0.090(4) Uani 1 1 d .
H23C H 0.7154 0.9164 -0.1747 0.090 Uiso 1 1 calc R
H23D H 0.6545 0.8903 -0.1399 0.090 Uiso 1 1 calc R
C5B C 0.5796(7) 0.8075(7) 0.1455(6) 0.060(3) Uani 1 1 d .
C9A C 0.9800(8) 0.8014(7) 0.0014(6) 0.060(3) Uani 1 1 d .
C13B C 0.6758(7) 1.1080(7) 0.0902(6) 0.060(3) Uani 1 1 d D
C4B C 0.5666(7) 0.8164(7) 0.0715(6) 0.068(3) Uani 1 1 d .
H4B1 H 0.5349 0.8708 0.0505 0.068 Uiso 1 1 calc R
H4B2 H 0.5192 0.7730 0.0384 0.068 Uiso 1 1 calc R
C4A C 0.9753(8) 0.8174(7) 0.1755(6) 0.063(3) Uani 1 1 d .
H4A1 H 1.0194 0.7681 0.1967 0.063 Uiso 1 1 calc R
H4A2 H 1.0131 0.8655 0.2070 0.063 Uiso 1 1 calc R
C14A C 1.0406(8) 1.0479(6) 0.2194(6) 0.068(3) Uani 1 1 d D
H14A H 0.9924 1.0678 0.1716 0.068 Uiso 1 1 calc R
C11A C 0.7745(8) 0.9721(8) -0.0716(6) 0.065(3) Uani 1 1 d .
H11A H 0.7429 0.9921 -0.0460 0.065 Uiso 1 1 calc R
C8A C 0.9055(8) 0.8600(8) -0.0433(6) 0.068(3) Uani 1 1 d .
H8A H 0.8908 0.8689 -0.0908 0.068 Uiso 1 1 calc R
C2A C 0.8253(7) 0.7300(6) 0.1296(5) 0.055(3) Uani 1 1 d .
H2A1 H 0.8592 0.6780 0.1557 0.055 Uiso 1 1 calc R
H2A2 H 0.8248 0.7322 0.0845 0.055 Uiso 1 1 calc R
C21A C 0.6572(10) 1.0776(8) -0.2059(7) 0.083(4) Uani 1 1 d .
H21A H 0.6863 1.0595 -0.2332 0.083 Uiso 1 1 calc R
H21B H 0.6054 1.1201 -0.2354 0.083 Uiso 1 1 calc R
C2B C 0.7166(8) 0.7295(6) 0.1089(6) 0.061(3) Uani 1 1 d .
H2B1 H 0.6799 0.6824 0.0755 0.061 Uiso 1 1 calc R
H2B2 H 0.7170 0.7212 0.1535 0.061 Uiso 1 1 calc R
C12B C 0.4436(10) 0.6978(9) 0.2245(10) 0.107(5) Uani 1 1 d .
H12D H 0.4276 0.6469 0.1958 0.107 Uiso 1 1 calc R
H12E H 0.3817 0.7292 0.2067 0.107 Uiso 1 1 calc R
H12F H 0.4747 0.6835 0.2761 0.107 Uiso 1 1 calc R
C7B C 0.6660(7) 0.8471(7) 0.2765(6) 0.058(3) Uani 1 1 d .
C10B C 0.5119(8) 0.7590(7) 0.1522(8) 0.073(3) Uani 1 1 d .
H10B H 0.4599 0.7302 0.1105 0.073 Uiso 1 1 calc R
N1 N 0.8834(6) 0.8035(5) 0.1776(4) 0.059(2) Uani 1 1 d .
C5A C 0.9520(7) 0.8332(6) 0.0981(5) 0.052(2) Uani 1 1 d .
C18A C 1.0830(7) 0.9934(7) 0.3333(5) 0.062(3) Uani 1 1 d D
H18A H 1.0635 0.9769 0.3649 0.062 Uiso 1 1 calc R
C17A C 1.1866(8) 0.9910(7) 0.3601(6) 0.075(4) Uani 1 1 d D
H17A H 1.2345 0.9690 0.4071 0.075 Uiso 1 1 calc R
C11B C 0.7494(9) 0.8958(7) 0.3432(6) 0.061(3) Uani 1 1 d .
H11B H 0.8120 0.8880 0.3441 0.061 Uiso 1 1 calc R
C6B C 0.6566(7) 0.8514(6) 0.2090(6) 0.058(3) Uani 1 1 d .
C7A C 0.8512(8) 0.9063(7) -0.0224(6) 0.056(3) Uani 1 1 d .
C21B C 0.8382(12) 1.0168(10) 0.4674(7) 0.095(4) Uani 1 1 d .
H21C H 0.7822 1.0284 0.4729 0.095 Uiso 1 1 calc R
H21D H 0.8971 1.0492 0.5051 0.095 Uiso 1 1 calc R
C22A C 0.6093(10) 1.0029(11) -0.1930(8) 0.109(5) Uani 1 1 d .
H22A H 0.5778 1.0217 -0.1675 0.109 Uiso 1 1 calc R
H22B H 0.5561 0.9789 -0.2406 0.109 Uiso 1 1 calc R
C10A C 1.0010(8) 0.7871(6) 0.0718(6) 0.058(3) Uani 1 1 d .
H10A H 1.0486 0.7458 0.1020 0.058 Uiso 1 1 calc R
C8B C 0.5958(9) 0.7963(8) 0.2790(7) 0.074(3) Uani 1 1 d .
H8B H 0.6006 0.7916 0.3238 0.074 Uiso 1 1 calc R
C1A C 0.8992(8) 1.0154(8) 0.2337(6) 0.070(3) Uani 1 1 d .
H1A1 H 0.8745 1.0729 0.2180 0.070 Uiso 1 1 calc R
H1A2 H 0.8961 1.0045 0.2766 0.070 Uiso 1 1 calc R
C14B C 0.7248(7) 1.1569(7) 0.0659(6) 0.079(4) Uani 1 1 d D
H14B H 0.7321 1.1360 0.0289 0.079 Uiso 1 1 calc R
C20B C 0.8088(11) 1.0458(8) 0.3928(6) 0.086(4) Uani 1 1 d .
H20A H 0.8683 1.0440 0.3902 0.086 Uiso 1 1 calc R
H20B H 0.7853 1.1040 0.3854 0.086 Uiso 1 1 calc R
C20A C 0.7394(11) 1.1145(10) -0.1325(7) 0.101(5) Uani 1 1 d .
H20C H 0.7091 1.1363 -0.1070 0.101 Uiso 1 1 calc R
H20D H 0.7719 1.1613 -0.1408 0.101 Uiso 1 1 calc R
C18B C 0.6654(8) 1.1433(8) 0.1457(7) 0.078(4) Uani 1 1 d D
H18B H 0.6313 1.1128 0.1623 0.078 Uiso 1 1 calc R
C3A C 0.9216(8) 0.7829(7) 0.2566(5) 0.066(3) Uani 1 1 d .
H3A1 H 0.8644 0.7760 0.2609 0.066 Uiso 1 1 calc R
H3A2 H 0.9645 0.8281 0.2886 0.066 Uiso 1 1 calc R
H3A3 H 0.9605 0.7312 0.2711 0.066 Uiso 1 1 calc R
C1B C 0.6454(8) 1.0202(7) 0.0670(6) 0.064(3) Uani 1 1 d .
H1B1 H 0.6246 1.0134 0.0157 0.064 Uiso 1 1 calc R
H1B2 H 0.5873 1.0061 0.0695 0.064 Uiso 1 1 calc R
C19B C 0.7249(9) 0.9912(7) 0.3316(7) 0.070(3) Uani 1 1 d .
H19A H 0.7133 1.0081 0.2844 0.070 Uiso 1 1 calc R
H19B H 0.6620 1.0011 0.3288 0.070 Uiso 1 1 calc R
C19A C 0.8198(10) 1.0476(8) -0.0839(8) 0.083(4) Uani 1 1 d .
H19C H 0.8542 1.0300 -0.1075 0.083 Uiso 1 1 calc R
H19D H 0.8707 1.0725 -0.0360 0.083 Uiso 1 1 calc R
C15A C 1.1444(9) 1.0482(8) 0.2458(7) 0.084(4) Uani 1 1 d D
H15A H 1.1649 1.0668 0.2152 0.084 Uiso 1 1 calc R
C22B C 0.8639(13) 0.9236(9) 0.4809(7) 0.099(5) Uani 1 1 d .
H22C H 0.8764 0.9074 0.5287 0.099 Uiso 1 1 calc R
H22D H 0.9258 0.9127 0.4826 0.099 Uiso 1 1 calc R
C16A C 1.2158(9) 1.0212(10) 0.3165(8) 0.096(5) Uani 1 1 d D
H16A H 1.2851 1.0236 0.3347 0.096 Uiso 1 1 calc R
C16B C 0.7517(12) 1.2697(9) 0.1491(9) 0.115(6) Uani 1 1 d D
H16B H 0.7754 1.3240 0.1674 0.115 Uiso 1 1 calc R
C15B C 0.7629(10) 1.2362(8) 0.0955(10) 0.143(8) Uani 1 1 d D
H15B H 0.7966 1.2674 0.0789 0.143 Uiso 1 1 calc R
C17B C 0.7049(10) 1.2221(8) 0.1757(8) 0.099(5) Uani 1 1 d D
H17B H 0.7001 1.2432 0.2138 0.099 Uiso 1 1 calc R
C4S C 1.477(2) 0.908(2) 0.4253(15) 0.104(9) Uiso 0.50 1 d PD
C5S C 1.551(2) 1.034(2) 0.4366(15) 0.107(10) Uiso 0.50 1 d PD
C3S C 1.4639(18) 0.9282(15) 0.4814(14) 0.084(8) Uiso 0.50 1 d PD
C1S C 1.495(2) 1.0059(15) 0.5193(14) 0.113(11) Uiso 0.50 1 d PD
C6S C 1.5397(16) 1.0590(15) 0.4927(14) 0.081(8) Uiso 0.50 1 d PD
C7S C 1.4803(17) 1.0353(18) 0.5818(13) 0.167(8) Uiso 1 1 d D

loop_
_atom_site_aniso_label
_atom_site_aniso_U_11
_atom_site_aniso_U_22
_atom_site_aniso_U_33
_atom_site_aniso_U_23
_atom_site_aniso_U_13
_atom_site_aniso_U_12
Hf1 0.0460(3) 0.0439(3) 0.0475(3) -0.0059(2) 0.02114(19) -0.0019(2)
O1 0.064(4) 0.047(4) 0.050(4) 0.002(3) 0.031(3) 0.006(3)
C3B 0.095(8) 0.074(9) 0.056(7) -0.019(6) 0.032(6) -0.026(7)
N2 0.032(4) 0.040(5) 0.051(5) -0.013(4) 0.006(3) -0.010(4)
C23B 0.125(11) 0.066(9) 0.080(9) 0.002(7) 0.065(9) 0.006(8)
C9B 0.065(7) 0.058(8) 0.116(11) 0.013(8) 0.052(8) -0.002(6)
C6A 0.050(5) 0.038(5) 0.056(6) -0.008(5) 0.030(5) -0.002(5)
O2 0.044(4) 0.071(5) 0.063(4) -0.014(4) 0.024(3) -0.024(4)
C23A 0.074(7) 0.081(10) 0.070(8) 0.027(7) 0.013(6) -0.014(7)
C5B 0.046(5) 0.057(7) 0.073(7) -0.008(5) 0.032(5) -0.004(5)
C9A 0.062(6) 0.055(7) 0.069(7) -0.014(6) 0.041(6) -0.005(6)
C13B 0.046(6) 0.055(7) 0.068(7) 0.011(6) 0.025(5) 0.010(5)
C4B 0.046(6) 0.056(7) 0.061(7) -0.014(5) 0.004(5) -0.011(5)
C4A 0.058(6) 0.053(7) 0.072(7) -0.008(5) 0.033(6) 0.006(5)
C14A 0.083(8) 0.067(8) 0.054(6) -0.002(5) 0.039(6) -0.010(6)
C11A 0.063(7) 0.076(8) 0.050(6) 0.004(6) 0.029(5) 0.012(6)
C8A 0.072(7) 0.083(9) 0.058(7) -0.002(6) 0.042(6) 0.005(7)
C2A 0.062(6) 0.043(6) 0.053(6) -0.006(5) 0.028(5) -0.006(5)
C21A 0.092(9) 0.084(10) 0.063(7) 0.028(7) 0.037(7) 0.032(8)
C2B 0.072(7) 0.044(7) 0.070(7) -0.011(5) 0.040(6) -0.003(6)
C12B 0.073(8) 0.070(9) 0.193(16) 0.003(10) 0.084(10) -0.004(7)
C7B 0.051(6) 0.048(6) 0.079(8) 0.000(6) 0.038(6) 0.001(5)
C10B 0.056(6) 0.051(7) 0.107(10) -0.002(7) 0.043(7) -0.009(5)
N1 0.063(5) 0.045(5) 0.054(5) 0.007(4) 0.024(4) 0.009(4)
C5A 0.051(5) 0.042(6) 0.047(5) -0.005(4) 0.018(5) -0.003(5)
C18A 0.064(7) 0.061(7) 0.045(6) -0.003(5) 0.021(5) -0.008(6)
C17A 0.067(7) 0.059(8) 0.056(7) -0.012(6) 0.007(6) 0.010(6)
C11B 0.075(7) 0.060(7) 0.064(7) 0.015(6) 0.048(6) 0.017(6)
C6B 0.055(6) 0.043(6) 0.072(7) -0.001(5) 0.033(6) 0.004(5)
C7A 0.061(6) 0.059(7) 0.055(6) 0.003(5) 0.037(5) 0.009(5)
C21B 0.118(11) 0.084(11) 0.081(9) -0.016(8) 0.054(9) -0.009(9)
C22A 0.077(9) 0.122(14) 0.078(9) 0.022(9) 0.012(8) 0.005(9)
C10A 0.066(6) 0.039(6) 0.061(6) -0.001(5) 0.031(5) 0.001(5)
C8B 0.074(7) 0.058(7) 0.097(9) 0.003(7) 0.052(7) 0.009(7)
C1A 0.066(7) 0.075(9) 0.068(7) -0.007(6) 0.036(6) -0.001(6)
C14B 0.073(8) 0.090(10) 0.087(8) 0.011(8) 0.053(7) 0.020(7)
C20B 0.116(11) 0.067(9) 0.061(7) -0.008(6) 0.040(8) -0.010(8)
C20A 0.107(11) 0.077(10) 0.087(10) 0.013(8) 0.035(9) 0.009(9)
C18B 0.070(7) 0.086(10) 0.085(9) 0.016(7) 0.048(7) 0.025(7)
C3A 0.083(7) 0.042(6) 0.057(6) -0.005(5) 0.030(6) -0.001(6)
C1B 0.054(6) 0.068(8) 0.058(6) -0.004(6) 0.024(5) 0.003(6)
C19B 0.084(8) 0.061(8) 0.073(7) 0.007(6) 0.049(7) 0.001(6)
C19A 0.067(7) 0.061(8) 0.088(9) 0.007(7) 0.024(7) -0.001(6)
C15A 0.087(9) 0.094(11) 0.096(10) -0.012(8) 0.066(9) -0.018(8)
C22B 0.147(14) 0.095(12) 0.060(8) 0.010(7) 0.061(9) 0.016(10)
C16A 0.055(7) 0.119(13) 0.112(12) -0.043(10) 0.045(8) -0.004(8)
C16B 0.097(11) 0.045(9) 0.150(16) -0.009(9) 0.036(10) -0.001(8)
C15B 0.071(9) 0.059(11) 0.26(3) -0.019(13) 0.071(13) -0.013(8)
C17B 0.104(11) 0.070(10) 0.104(11) -0.027(9) 0.047(9) 0.005(9)

loop_
_atom_type_symbol
_atom_type_description
_atom_type_scat_dispersion_real
_atom_type_scat_dispersion_imag
_atom_type_scat_source
C C 0.0033 0.0016 'International Tables Vol C Tables 4.2.6.8 and 6.1.1.4'
H H 0.0000 0.0000 'International Tables Vol C Tables 4.2.6.8 and 6.1.1.4'
O O 0.0106 0.0060 'International Tables Vol C Tables 4.2.6.8 and 6.1.1.4'
N N 0.0061 0.0033 'International Tables Vol C Tables 4.2.6.8 and 6.1.1.4'
Hf Hf -0.5830 6.1852 'International Tables Vol C Tables 4.2.6.8 and 6.1.1.4'

loop_
_geom_angle_atom_site_label_1
_geom_angle_atom_site_label_2
_geom_angle_atom_site_label_3
_geom_angle
_geom_angle_site_symmetry_1
_geom_angle_site_symmetry_3
_geom_angle_publ_flag
O1 Hf1 O2 165.8(3) . . no
O1 Hf1 C1A 97.4(4) . . no
O2 Hf1 C1A 92.6(4) . . no
O1 Hf1 C1B 92.8(3) . . no
O2 Hf1 C1B 94.5(4) . . no
C1A Hf1 C1B 104.6(4) . . no
O1 Hf1 N1 76.9(3) . . no
O2 Hf1 N1 91.9(3) . . no
C1A Hf1 N1 96.6(4) . . no
C1B Hf1 N1 157.5(3) . . no
O1 Hf1 N2 92.2(3) . . no
O2 Hf1 N2 75.8(3) . . no
C1A Hf1 N2 163.2(4) . . no
C1B Hf1 N2 88.6(3) . . no
N1 Hf1 N2 72.1(3) . . no
C6A O1 Hf1 146.1(6) . . no
C18A C13A C14A 117.3(9) . . no
C18A C13A C1A 122.8(9) . . no
C14A C13A C1A 120.0(9) . . no
C2B N2 C3B 109.5(8) . . no
C2B N2 C4B 109.4(8) . . no
C3B N2 C4B 108.1(8) . . no
C2B N2 Hf1 109.1(5) . . no
C3B N2 Hf1 110.7(6) . . no
C4B N2 Hf1 109.9(6) . . no
C11B C23B C22B 112.0(11) . . no
C10B C9B C8B 118.4(11) . . no
C10B C9B C12B 122.8(13) . . no
C8B C9B C12B 118.8(14) . . no
O1 C6A C5A 118.3(9) . . no
O1 C6A C7A 119.9(8) . . no
C5A C6A C7A 121.6(9) . . no
C6B O2 Hf1 149.5(7) . . no
C22A C23A C11A 112.0(12) . . no
C10B C5B C6B 117.7(11) . . no
C10B C5B C4B 120.6(10) . . no
C6B C5B C4B 121.6(9) . . no
C8A C9A C10A 117.9(9) . . no
C8A C9A C12A 120.9(10) . . no
C10A C9A C12A 121.2(11) . . no
C14B C13B C18B 117.0(11) . . no
C14B C13B C1B 122.9(11) . . no
C18B C13B C1B 119.8(10) . . no
C5B C4B N2 116.5(8) . . no
N1 C4A C5A 114.6(8) . . no
C13A C14A C15A 120.5(11) . . no
C19A C11A C7A 114.0(10) . . no
C19A C11A C23A 108.9(10) . . no
C7A C11A C23A 113.5(11) . . no
C9A C8A C7A 124.6(10) . . no
N1 C2A C2B 111.4(8) . . no
C20A C21A C22A 109.5(11) . . no
N2 C2B C2A 111.7(8) . . no
C6B C7B C8B 116.8(10) . . no
C6B C7B C11B 120.4(9) . . no
C8B C7B C11B 122.9(11) . . no
C9B C10B C5B 122.6(12) . . no
C2A N1 C4A 108.9(8) . . no
C2A N1 C3A 109.0(8) . . no
C4A N1 C3A 106.8(8) . . no
C2A N1 Hf1 112.3(6) . . no
C4A N1 Hf1 111.7(6) . . no
C3A N1 Hf1 108.0(6) . . no
C10A C5A C6A 118.8(9) . . no
C10A C5A C4A 121.1(9) . . no
C6A C5A C4A 120.1(9) . . no
C13A C18A C17A 123.2(10) . . no
C16A C17A C18A 118.5(11) . . no
C23B C11B C7B 118.0(10) . . no
C23B C11B C19B 109.1(9) . . no
C7B C11B C19B 109.7(9) . . no
O2 C6B C7B 120.7(9) . . no
O2 C6B C5B 117.2(10) . . no
C7B C6B C5B 122.1(10) . . no
C8A C7A C6A 115.8(10) . . no
C8A C7A C11A 122.5(10) . . no
C6A C7A C11A 121.5(9) . . no
C20B C21B C22B 113.5(11) . . no
C23A C22A C21A 110.8(12) . . no
C9A C10A C5A 121.2(10) . . no
C7B C8B C9B 122.4(12) . . no
C13A C1A Hf1 127.7(8) . . no
C15B C14B C13B 121.2(12) . . no
C21B C20B C19B 111.5(12) . . no
C21A C20A C19A 110.7(12) . . no
C17B C18B C13B 121.4(12) . . no
C13B C1B Hf1 110.3(6) . . no
C20B C19B C11B 113.5(10) . . no
C11A C19A C20A 112.5(11) . . no
C16A C15A C14A 120.0(11) . . no
C21B C22B C23B 110.4(12) . . no
C17A C16A C15A 120.4(12) . . no
C15B C16B C17B 119.5(15) . . no
C16B C15B C14B 120.9(15) . . no
C18B C17B C16B 119.9(13) . . no
C7S C4S C3S 108(3) 3_876 . no
C7S C4S C1S 63(2) 3_876 3_876 no
C3S C4S C1S 45.4(16) . 3_876 no
C7S C4S C6S 106(2) 3_876 3_876 no
C3S C4S C6S 1.8(14) . 3_876 no
C1S C4S C6S 43.6(8) 3_876 3_876 no
C7S C5S C6S 109(3) 3_876 . no
C7S C5S C1S 66(2) 3_876 3_876 no
C6S C5S C1S 43.0(16) . 3_876 no
C7S C5S C3S 110(3) 3_876 3_876 no
C6S C5S C3S 1.0(14) . 3_876 no
C1S C5S C3S 43.9(8) 3_876 3_876 no
C6S C3S C1S 93(4) 3_876 3_876 no
C6S C3S C4S 174(5) 3_876 . no
C1S C3S C4S 82(2) 3_876 . no
C6S C3S C1S 51(3) 3_876 . no
C1S C3S C1S 41(2) 3_876 . no
C4S C3S C1S 123(3) . . no
C6S C3S C5S 2(3) 3_876 3_876 no
C1S C3S C5S 95(2) 3_876 3_876 no
C4S C3S C5S 176(2) . 3_876 no
C1S C3S C5S 53.4(16) . 3_876 no
C1S C1S C6S 85(3) 3_876 3_876 no
C1S C1S C3S 80(3) 3_876 3_876 no
C6S C1S C3S 164(3) 3_876 3_876 no
C1S C1S C6S 53(2) 3_876 . no
C6S C1S C6S 138(2) 3_876 . no
C3S C1S C6S 26.5(14) 3_876 . no
C1S C1S C3S 59(3) 3_876 . no
C6S C1S C3S 25.8(15) 3_876 . no
C3S C1S C3S 139(2) 3_876 . no
C6S C1S C3S 112(2) . . no
C1S C1S C7S 174(4) 3_876 . no
C6S C1S C7S 100(3) 3_876 . no
C3S C1S C7S 95(2) 3_876 . no
C6S C1S C7S 122(2) . . no
C3S C1S C7S 126(2) . . no
C1S C1S C5S 142(3) 3_876 3_876 no
C6S C1S C5S 56.9(18) 3_876 3_876 no
C3S C1S C5S 139(3) 3_876 3_876 no
C6S C1S C5S 165(2) . 3_876 no
C3S C1S C5S 82.7(16) . 3_876 no
C7S C1S C5S 43.3(15) . 3_876 no
C1S C1S C4S 133(3) 3_876 3_876 no
C6S C1S C4S 142(3) 3_876 3_876 no
C3S C1S C4S 53.1(16) 3_876 3_876 no
C6S C1S C4S 79.6(16) . 3_876 no
C3S C1S C4S 168(2) . 3_876 no
C7S C1S C4S 42.2(14) . 3_876 no
C5S C1S C4S 86(2) 3_876 3_876 no
C3S C6S C1S 103(4) 3_876 3_876 no
C3S C6S C5S 177(5) 3_876 . no
C1S C6S C5S 80(3) 3_876 . no
C3S C6S C1S 61(4) 3_876 . no
C1S C6S C1S 42(2) 3_876 . no
C5S C6S C1S 122(3) . . no
C3S C6S C4S 4(3) 3_876 3_876 no
C1S C6S C4S 99(3) 3_876 3_876 no
C5S C6S C4S 179(2) . 3_876 no
C1S C6S C4S 56.9(16) . 3_876 no
C5S C7S C4S 146(3) 3_876 3_876 no
C5S C7S C1S 71(2) 3_876 . no
C4S C7S C1S 75(2) 3_876 . no

loop_
_geom_bond_atom_site_label_1
_geom_bond_atom_site_label_2
_geom_bond_distance
_geom_bond_site_symmetry_2
_geom_bond_publ_flag
Hf1 O1 1.980(7) . no
Hf1 O2 1.984(7) . no
Hf1 C1A 2.260(11) . no
Hf1 C1B 2.270(10) . no
Hf1 N1 2.450(8) . no
Hf1 N2 2.487(7) . no
O1 C6A 1.350(11) . no
C12A C9A 1.513(15) . no
C3B N2 1.495(13) . no
C13A C18A 1.352(13) . no
C13A C14A 1.372(11) . no
C13A C1A 1.474(13) . no
N2 C2B 1.490(12) . no
N2 C4B 1.503(13) . no
C23B C11B 1.500(14) . no
C23B C22B 1.530(18) . no
C9B C10B 1.345(16) . no
C9B C8B 1.399(17) . no
C9B C12B 1.536(16) . no
C6A C5A 1.392(13) . no
C6A C7A 1.416(13) . no
O2 C6B 1.355(12) . no
C23A C22A 1.478(18) . no
C23A C11A 1.539(15) . no
C5B C10B 1.383(14) . no
C5B C6B 1.405(14) . no
C5B C4B 1.500(15) . no
C9A C8A 1.376(15) . no
C9A C10A 1.384(14) . no
C13B C14B 1.386(9) . no
C13B C18B 1.411(15) . no
C13B C1B 1.460(15) . no
C4A N1 1.487(12) . no
C4A C5A 1.521(14) . no
C14A C15A 1.396(13) . no
C11A C19A 1.487(16) . no
C11A C7A 1.494(15) . no
C8A C7A 1.378(14) . no
C2A N1 1.483(12) . no
C2A C2B 1.506(13) . no
C21A C20A 1.495(17) . no
C21A C22A 1.506(18) . no
C7B C6B 1.384(14) . no
C7B C8B 1.389(15) . no
C7B C11B 1.509(15) . no
N1 C3A 1.496(12) . no
C5A C10A 1.391(13) . no
C18A C17A 1.391(12) . no
C17A C16A 1.345(14) . no
C11B C19B 1.539(15) . no
C21B C20B 1.479(17) . no
C21B C22B 1.511(17) . no
C14B C15B 1.381(9) . no
C20B C19B 1.511(16) . no
C20A C19A 1.527(17) . no
C18B C17B 1.380(9) . no
C15A C16A 1.365(14) . no
C16B C15B 1.370(9) . no
C16B C17B 1.382(9) . no
C4S C7S 1.18(3) 3_876 no
C4S C3S 1.376(10) . no
C4S C1S 1.70(4) 3_876 no
C4S C6S 2.00(3) 3_876 no
C5S C7S 1.18(4) 3_876 no
C5S C6S 1.381(10) . no
C5S C1S 1.62(4) 3_876 no
C5S C3S 2.01(3) 3_876 no
C3S C6S 0.63(3) 3_876 no
C3S C1S 1.22(4) 3_876 no
C3S C1S 1.402(10) . no
C3S C5S 2.01(3) 3_876 no
C1S C1S 0.94(5) 3_876 no
C1S C6S 1.12(4) 3_876 no
C1S C3S 1.22(4) 3_876 no
C1S C6S 1.401(10) . no
C1S C7S 1.57(3) . no
C1S C5S 1.62(4) 3_876 no
C1S C4S 1.70(4) 3_876 no
C6S C3S 0.63(3) 3_876 no
C6S C1S 1.12(4) 3_876 no
C6S C4S 2.00(3) 3_876 no
C7S C5S 1.18(4) 3_876 no
C7S C4S 1.18(3) 3_876 no

loop_
_geom_torsion_atom_site_label_1
_geom_torsion_atom_site_label_2
_geom_torsion_atom_site_label_3
_geom_torsion_atom_site_label_4
_geom_torsion
_geom_torsion_site_symmetry_1
_geom_torsion_site_symmetry_4
_geom_torsion_publ_flag
O2 Hf1 O1 C6A -29.4(17) . . no
C1A Hf1 O1 C6A 104.6(11) . . no
C1B Hf1 O1 C6A -150.2(11) . . no
N1 Hf1 O1 C6A 9.5(10) . . no
N2 Hf1 O1 C6A -61.6(10) . . no
O1 Hf1 N2 C2B 93.3(6) . . no
O2 Hf1 N2 C2B -78.9(7) . . no
C1A Hf1 N2 C2B -31.5(14) . . no
C1B Hf1 N2 C2B -173.9(7) . . no
N1 Hf1 N2 C2B 17.8(6) . . no
O1 Hf1 N2 C3B -27.3(7) . . no
O2 Hf1 N2 C3B 160.5(7) . . no
C1A Hf1 N2 C3B -152.1(12) . . no
C1B Hf1 N2 C3B 65.5(7) . . no
N1 Hf1 N2 C3B -102.8(7) . . no
O1 Hf1 N2 C4B -146.7(6) . . no
O2 Hf1 N2 C4B 41.0(6) . . no
C1A Hf1 N2 C4B 88.5(13) . . no
C1B Hf1 N2 C4B -53.9(7) . . no
N1 Hf1 N2 C4B 137.8(7) . . no
Hf1 O1 C6A C5A -29.1(15) . . no
Hf1 O1 C6A C7A 146.9(9) . . no
O1 Hf1 O2 C6B -44.3(19) . . no
C1A Hf1 O2 C6B -178.7(13) . . no
C1B Hf1 O2 C6B 76.4(13) . . no
N1 Hf1 O2 C6B -82.0(13) . . no
N2 Hf1 O2 C6B -11.0(13) . . no
C10B C5B C4B N2 -136.9(10) . . no
C6B C5B C4B N2 46.8(14) . . no
C2B N2 C4B C5B 54.1(11) . . no
C3B N2 C4B C5B 173.3(9) . . no
Hf1 N2 C4B C5B -65.7(10) . . no
C18A C13A C14A C15A 2.6(12) . . no
C1A C13A C14A C15A -177.7(10) . . no
C22A C23A C11A C19A -55.3(16) . . no
C22A C23A C11A C7A 176.4(11) . . no
C10A C9A C8A C7A 1.0(17) . . no
C12A C9A C8A C7A -179.7(11) . . no
C3B N2 C2B C2A 76.9(10) . . no
C4B N2 C2B C2A -164.7(7) . . no
Hf1 N2 C2B C2A -44.4(9) . . no
N1 C2A C2B N2 56.0(11) . . no
C8B C9B C10B C5B 0.8(18) . . no
C12B C9B C10B C5B -179.6(11) . . no
C6B C5B C10B C9B -0.9(17) . . no
C4B C5B C10B C9B -177.4(11) . . no
C2B C2A N1 C4A -161.4(8) . . no
C2B C2A N1 C3A 82.4(10) . . no
C2B C2A N1 Hf1 -37.2(10) . . no
C5A C4A N1 C2A 58.3(11) . . no
C5A C4A N1 C3A 175.9(8) . . no
C5A C4A N1 Hf1 -66.3(9) . . no
O1 Hf1 N1 C2A -86.6(7) . . no
O2 Hf1 N1 C2A 84.5(7) . . no
C1A Hf1 N1 C2A 177.4(7) . . no
C1B Hf1 N1 C2A -22.0(13) . . no
N2 Hf1 N1 C2A 10.1(6) . . no
O1 Hf1 N1 C4A 36.1(6) . . no
O2 Hf1 N1 C4A -152.8(6) . . no
C1A Hf1 N1 C4A -60.0(7) . . no
C1B Hf1 N1 C4A 100.7(10) . . no
N2 Hf1 N1 C4A 132.7(7) . . no
O1 Hf1 N1 C3A 153.1(7) . . no
O2 Hf1 N1 C3A -35.7(6) . . no
C1A Hf1 N1 C3A 57.1(7) . . no
C1B Hf1 N1 C3A -142.2(9) . . no
N2 Hf1 N1 C3A -110.2(7) . . no
O1 C6A C5A C10A 177.6(8) . . no
C7A C6A C5A C10A 1.6(14) . . no
O1 C6A C5A C4A -0.8(13) . . no
C7A C6A C5A C4A -176.7(9) . . no
N1 C4A C5A C10A -129.0(10) . . no
N1 C4A C5A C6A 49.3(13) . . no
C14A C13A C18A C17A -4.4(15) . . no
C1A C13A C18A C17A 175.9(10) . . no
C13A C18A C17A C16A 5.3(18) . . no
C22B C23B C11B C7B 178.0(11) . . no
C22B C23B C11B C19B -55.9(14) . . no
C6B C7B C11B C23B -162.9(10) . . no
C8B C7B C11B C23B 17.0(16) . . no
C6B C7B C11B C19B 71.4(12) . . no
C8B C7B C11B C19B -108.8(12) . . no
Hf1 O2 C6B C7B 171.8(9) . . no
Hf1 O2 C6B C5B -6.7(19) . . no
C8B C7B C6B O2 -177.9(9) . . no
C11B C7B C6B O2 1.9(15) . . no
C8B C7B C6B C5B 0.6(15) . . no
C11B C7B C6B C5B -179.6(9) . . no
C10B C5B C6B O2 178.7(9) . . no
C4B C5B C6B O2 -4.8(15) . . no
C10B C5B C6B C7B 0.2(16) . . no
C4B C5B C6B C7B 176.6(10) . . no
C9A C8A C7A C6A 2.2(17) . . no
C9A C8A C7A C11A 177.0(11) . . no
O1 C6A C7A C8A -179.4(9) . . no
C5A C6A C7A C8A -3.5(15) . . no
O1 C6A C7A C11A 5.7(15) . . no
C5A C6A C7A C11A -178.4(10) . . no
C19A C11A C7A C8A -67.2(16) . . no
C23A C11A C7A C8A 58.4(15) . . no
C19A C11A C7A C6A 107.3(12) . . no
C23A C11A C7A C6A -127.1(12) . . no
C11A C23A C22A C21A 58.5(17) . . no
C20A C21A C22A C23A -59.0(17) . . no
C8A C9A C10A C5A -3.1(16) . . no
C12A C9A C10A C5A 177.6(10) . . no
C6A C5A C10A C9A 1.8(15) . . no
C4A C5A C10A C9A -179.9(9) . . no
C6B C7B C8B C9B -0.7(16) . . no
C11B C7B C8B C9B 179.5(10) . . no
C10B C9B C8B C7B 0.0(18) . . no
C12B C9B C8B C7B -179.6(11) . . no
C18A C13A C1A Hf1 -112.6(11) . . no
C14A C13A C1A Hf1 67.7(13) . . no
O1 Hf1 C1A C13A -38.1(10) . . no
O2 Hf1 C1A C13A 131.7(10) . . no
C1B Hf1 C1A C13A -133.0(10) . . no
N1 Hf1 C1A C13A 39.5(10) . . no
N2 Hf1 C1A C13A 86.1(15) . . no
C18B C13B C14B C15B 0.9(12) . . no
C1B C13B C14B C15B -172.5(10) . . no
C22B C21B C20B C19B 52.1(18) . . no
C22A C21A C20A C19A 57.1(16) . . no
C14B C13B C18B C17B -1.7(15) . . no
C1B C13B C18B C17B 171.8(11) . . no
C14B C13B C1B Hf1 85.9(10) . . no
C18B C13B C1B Hf1 -87.2(10) . . no
O1 Hf1 C1B C13B -91.0(8) . . no
O2 Hf1 C1B C13B 101.3(8) . . no
C1A Hf1 C1B C13B 7.4(9) . . no
N1 Hf1 C1B C13B -152.7(8) . . no
N2 Hf1 C1B C13B 176.9(8) . . no
C21B C20B C19B C11B -52.2(15) . . no
C23B C11B C19B C20B 54.1(13) . . no
C7B C11B C19B C20B -175.2(10) . . no
C7A C11A C19A C20A -178.3(11) . . no
C23A C11A C19A C20A 53.8(15) . . no
C21A C20A C19A C11A -56.7(16) . . no
C13A C14A C15A C16A -1.8(14) . . no
C20B C21B C22B C23B -54.1(17) . . no
C11B C23B C22B C21B 56.5(16) . . no
C18A C17A C16A C15A -4.3(19) . . no
C14A C15A C16A C17A 2.7(18) . . no
C17B C16B C15B C14B 2(2) . . no
C13B C14B C15B C16B -1.2(15) . . no
C13B C18B C17B C16B 2.9(19) . . no
C15B C16B C17B C18B -3(2) . . no
C7S C4S C3S C6S -1(41) 3_876 3_876 no
C1S C4S C3S C6S -4(40) 3_876 3_876 no
C7S C4S C3S C1S 2(2) 3_876 3_876 no
C6S C4S C3S C1S 4(40) 3_876 3_876 no
C7S C4S C3S C1S 2(3) 3_876 . no
C1S C4S C3S C1S -1(3) 3_876 . no
C6S C4S C3S C1S 3(40) 3_876 . no
C7S C4S C3S C5S 6(29) 3_876 3_876 no
C1S C4S C3S C5S 4(27) 3_876 3_876 no
C6S C4S C3S C5S 7(17) 3_876 3_876 no
C6S C3S C1S C1S -179(7) 3_876 3_876 no
C4S C3S C1S C1S 1(4) . 3_876 no
C5S C3S C1S C1S -179(5) 3_876 3_876 no
C1S C3S C1S C6S 179(7) 3_876 3_876 no
C4S C3S C1S C6S -180(5) . 3_876 no
C5S C3S C1S C6S 1(3) 3_876 3_876 no
C6S C3S C1S C3S -179(7) 3_876 3_876 no
C1S C3S C1S C3S 0.000(10) 3_876 3_876 no
C4S C3S C1S C3S 1(4) . 3_876 no
C5S C3S C1S C3S -179(5) 3_876 3_876 no
C6S C3S C1S C6S -180(4) 3_876 . no
C1S C3S C1S C6S 0(3) 3_876 . no
C4S C3S C1S C6S 1(3) . . no
C5S C3S C1S C6S -179(2) 3_876 . no
C6S C3S C1S C7S -2(4) 3_876 . no
C1S C3S C1S C7S 177(5) 3_876 . no
C4S C3S C1S C7S 178(2) . . no
C5S C3S C1S C7S -1.7(18) 3_876 . no
C6S C3S C1S C5S -1(3) 3_876 3_876 no
C1S C3S C1S C5S 179(5) 3_876 3_876 no
C4S C3S C1S C5S 180(2) . 3_876 no
C6S C3S C1S C4S -3(11) 3_876 3_876 no
C1S C3S C1S C4S 177(14) 3_876 3_876 no
C4S C3S C1S C4S 178(10) . 3_876 no
C5S C3S C1S C4S -2(10) 3_876 3_876 no
C7S C5S C6S C3S 163(73) 3_876 3_876 no
C1S C5S C6S C3S 164(73) 3_876 3_876 no
C7S C5S C6S C1S -1.6(19) 3_876 3_876 no
C3S C5S C6S C1S -164(73) 3_876 3_876 no
C7S C5S C6S C1S -0.5(19) 3_876 . no
C1S C5S C6S C1S 1(3) 3_876 . no
C3S C5S C6S C1S -163(72) 3_876 . no
C7S C5S C6S C4S 31(76) 3_876 3_876 no
C1S C5S C6S C4S 33(75) 3_876 3_876 no
C3S C5S C6S C4S -132(100) 3_876 3_876 no
C1S C1S C6S C3S 179(6) 3_876 3_876 no
C6S C1S C6S C3S 179(6) 3_876 3_876 no
C3S C1S C6S C3S 180(4) . 3_876 no
C7S C1S C6S C3S 2(4) . 3_876 no
C5S C1S C6S C3S 4(7) 3_876 3_876 no
C4S C1S C6S C3S 0(3) 3_876 3_876 no
C6S C1S C6S C1S 0.000(11) 3_876 3_876 no
C3S C1S C6S C1S -179(6) 3_876 3_876 no
C3S C1S C6S C1S 0(3) . 3_876 no
C7S C1S C6S C1S -177(5) . 3_876 no
C5S C1S C6S C1S -175(11) 3_876 3_876 no
C4S C1S C6S C1S -179(5) 3_876 3_876 no
C1S C1S C6S C5S -2(4) 3_876 . no
C6S C1S C6S C5S -2(4) 3_876 . no
C3S C1S C6S C5S 179(4) 3_876 . no
C3S C1S C6S C5S -1(2) . . no
C7S C1S C6S C5S -178.6(15) . . no
C5S C1S C6S C5S -177(7) 3_876 . no
C4S C1S C6S C5S 179.3(12) 3_876 . no
C1S C1S C6S C4S 179(5) 3_876 3_876 no
C6S C1S C6S C4S 179(5) 3_876 3_876 no
C3S C1S C6S C4S 0(3) 3_876 3_876 no
C3S C1S C6S C4S 179(3) . 3_876 no
C7S C1S C6S C4S 2.1(17) . 3_876 no
C5S C1S C6S C4S 4(7) 3_876 3_876 no
C1S C1S C7S C5S 155(42) 3_876 3_876 no
C6S C1S C7S C5S 1.4(16) 3_876 3_876 no
C3S C1S C7S C5S -180(3) 3_876 3_876 no
C6S C1S C7S C5S 179(2) . 3_876 no
C3S C1S C7S C5S 3(3) . 3_876 no
C4S C1S C7S C5S -178(3) 3_876 3_876 no
C1S C1S C7S C4S -27(41) 3_876 3_876 no
C6S C1S C7S C4S 179(3) 3_876 3_876 no
C3S C1S C7S C4S -2.0(19) 3_876 3_876 no
C6S C1S C7S C4S -3(2) . 3_876 no
C3S C1S C7S C4S -180(3) . 3_876 no
C5S C1S C7S C4S 178(3) 3_876 3_876 no
